data_4303218
loop_
_publ_author_name
'Shinya Takaishi'
'Miyuki Hosoda'
'Takashi Kajiwara'
'Hitoshi Miyasaka'
'Masahiro Yamashita'
'Yasuyuki Nakanishi'
'Yasutaka Kitagawa'
'Kizashi Yamaguchi'
'Atsushi Kobayashi'
'Hiroshi Kitagawa'

_publ_section_title
;
Electroconductive Porous Coordination Polymer Cu[Cu(pdt)2] Composed of
Donor and Acceptor Building Units
;
_journal_name_full 'Inorganic Chemistry'
_journal_page_first 9048
_journal_page_last 9050
_journal_paper_doi 10.1021/ic802117q
_journal_volume 48
_journal_year 2009
_chemical_formula_sum 'C8 H4 Cu2 N4 S4'
_chemical_formula_weight 411.47
_chemical_name_systematic
; 
 ? 
;
_space_group_IT_number 131
_symmetry_cell_setting tetragonal
_symmetry_space_group_name_Hall '-P 4c 2'
_symmetry_space_group_name_H-M 'P 42/m m c'
_atom_sites_solution_hydrogens geom
_atom_sites_solution_primary direct
_atom_sites_solution_secondary difmap
_audit_creation_method SHELXL-97
_cell_angle_alpha 90.00
_cell_angle_beta 90.00
_cell_angle_gamma 90.00
_cell_formula_units_Z 2
_cell_length_a 6.8222(4)
_cell_length_b 6.8222(4)
_cell_length_c 16.5615(16)
_cell_measurement_temperature 100(2)
_cell_volume 770.81(10)
_computing_structure_refinement 'SHELXL-97 (Sheldrick, 1997)'
_computing_structure_solution 'SHELXS-97 (Sheldrick, 1990)'
_diffrn_ambient_temperature 100(2)
_diffrn_measured_fraction_theta_full 0.974
_diffrn_measured_fraction_theta_max 0.974
_diffrn_radiation_monochromator graphite
_diffrn_radiation_source 'fine-focus sealed tube'
_diffrn_radiation_type MoK\a
_diffrn_radiation_wavelength 0.71073
_diffrn_reflns_av_R_equivalents 0.0219
_diffrn_reflns_av_sigmaI/netI 0.0148
_diffrn_reflns_limit_h_max 8
_diffrn_reflns_limit_h_min -4
_diffrn_reflns_limit_k_max 8
_diffrn_reflns_limit_k_min -8
_diffrn_reflns_limit_l_max 18
_diffrn_reflns_limit_l_min -20
_diffrn_reflns_number 2950
_diffrn_reflns_theta_full 27.49
_diffrn_reflns_theta_max 27.49
_diffrn_reflns_theta_min 2.46
_exptl_absorpt_coefficient_mu 3.285
_exptl_absorpt_correction_T_max 0.831287
_exptl_absorpt_correction_T_min 0.563379
_exptl_absorpt_correction_type multi-scan
_exptl_crystal_colour black
_exptl_crystal_density_diffrn 1.773
_exptl_crystal_density_method 'not measured'
_exptl_crystal_description prism
_exptl_crystal_F_000 404
_exptl_crystal_size_max 0.50
_exptl_crystal_size_mid 0.08
_exptl_crystal_size_min 0.08
_refine_diff_density_max 3.290
_refine_diff_density_min -0.425
_refine_diff_density_rms 0.263
_refine_ls_extinction_method none
_refine_ls_goodness_of_fit_ref 1.279
_refine_ls_hydrogen_treatment constr
_refine_ls_matrix_type full
_refine_ls_number_parameters 30
_refine_ls_number_reflns 524
_refine_ls_number_restraints 0
_refine_ls_restrained_S_all 1.279
_refine_ls_R_factor_all 0.0519
_refine_ls_R_factor_gt 0.0498
_refine_ls_shift/su_max 0.000
_refine_ls_shift/su_mean 0.000
_refine_ls_structure_factor_coef Fsqd
_refine_ls_weighting_details 'calc w=1/[\s^2^(Fo^2^)+(0.1117P)^2^+3.1612P] where P=(Fo^2^+2Fc^2^)/3'
_refine_ls_weighting_scheme calc
_refine_ls_wR_factor_gt 0.1883
_refine_ls_wR_factor_ref 0.1900
_reflns_number_gt 474
_reflns_number_total 524
_reflns_threshold_expression >2sigma(I)
_cod_data_source_file ic802117q_si_002.cif
_cod_data_source_block cupdt
_cod_database_code 4303218

loop_
_symmetry_equiv_pos_as_xyz
'x, y, z'
'-x, -y, z'
'x, -y, -z'
'-x, y, -z'
'-y, -x, -z+1/2'
'y, x, -z+1/2'
'y, -x, z+1/2'
'-y, x, z+1/2'
'-x, -y, -z'
'x, y, -z'
'-x, y, z'
'x, -y, z'
'y, x, z-1/2'
'-y, -x, z-1/2'
'-y, x, -z-1/2'
'y, -x, -z-1/2'

loop_
_atom_site_label
_atom_site_type_symbol
_atom_site_fract_x
_atom_site_fract_y
_atom_site_fract_z
_atom_site_U_iso_or_equiv
_atom_site_adp_type
_atom_site_occupancy
_atom_site_symmetry_multiplicity
_atom_site_calc_flag
_atom_site_refinement_flags
_atom_site_disorder_assembly
_atom_site_disorder_group
Cu1 Cu 0.5000 1.0000 1.0000 0.0129(6) Uani 1 8 d S . .
Cu2 Cu 0.5000 0.5000 0.7500 0.0083(5) Uani 1 8 d S . .
S3 S 0.5000 0.7640(2) 0.90391(10) 0.0149(6) Uani 1 2 d S . .
C7 C 0.5000 0.8954(8) 0.8147(4) 0.0117(12) Uani 1 2 d S . .
N5 N 0.5000 0.7966(8) 0.7451(3) 0.0113(11) Uani 1 2 d S . .
C6 C 0.5000 0.8992(9) 0.6748(4) 0.0135(13) Uani 1 2 d S . .
H1 H 0.5000 0.8306 0.6249 0.016 Uiso 1 2 calc SR . .

loop_
_atom_site_aniso_label
_atom_site_aniso_U_11
_atom_site_aniso_U_22
_atom_site_aniso_U_33
_atom_site_aniso_U_23
_atom_site_aniso_U_13
_atom_site_aniso_U_12
Cu1 0.0174(9) 0.0086(8) 0.0126(10) 0.000 0.000 0.000
Cu2 0.0068(6) 0.0068(6) 0.0112(9) 0.000 0.000 0.000
S3 0.0220(9) 0.0076(8) 0.0151(11) 0.0003(5) 0.000 0.000
C7 0.010(3) 0.008(3) 0.017(3) -0.001(2) 0.000 0.000
N5 0.008(2) 0.010(2) 0.016(3) 0.000(2) 0.000 0.000
C6 0.014(3) 0.009(3) 0.018(3) 0.000(2) 0.000 0.000

loop_
_atom_type_symbol
_atom_type_description
_atom_type_scat_dispersion_real
_atom_type_scat_dispersion_imag
_atom_type_scat_source
C C 0.0033 0.0016 'International Tables Vol C Tables 4.2.6.8 and 6.1.1.4'
H H 0.0000 0.0000 'International Tables Vol C Tables 4.2.6.8 and 6.1.1.4'
N N 0.0061 0.0033 'International Tables Vol C Tables 4.2.6.8 and 6.1.1.4'
S S 0.1246 0.1234 'International Tables Vol C Tables 4.2.6.8 and 6.1.1.4'
Cu Cu 0.3201 1.2651 'International Tables Vol C Tables 4.2.6.8 and 6.1.1.4'

loop_
_geom_angle_atom_site_label_1
_geom_angle_atom_site_label_2
_geom_angle_atom_site_label_3
_geom_angle
_geom_angle_site_symmetry_1
_geom_angle_site_symmetry_3
_geom_angle_publ_flag
S3 Cu1 S3 180.0 9_677 . ?
S3 Cu1 S3 89.32(8) 9_677 2_675 ?
S3 Cu1 S3 90.68(8) . 2_675 ?
S3 Cu1 S3 90.68(8) 9_677 10_557 ?
S3 Cu1 S3 89.32(8) . 10_557 ?
S3 Cu1 S3 180.0 2_675 10_557 ?
N5 Cu2 N5 90.091(13) 6_556 2_665 ?
N5 Cu2 N5 90.091(14) 6_556 . ?
N5 Cu2 N5 175.4(3) 2_665 . ?
N5 Cu2 N5 175.4(3) 6_556 5_666 ?
N5 Cu2 N5 90.091(14) 2_665 5_666 ?
N5 Cu2 N5 90.091(13) . 5_666 ?
C7 S3 Cu1 103.4(2) . . ?
N5 C7 C7 120.3(3) . 2_675 ?
N5 C7 S3 118.4(4) . . ?
C7 C7 S3 121.3(2) 2_675 . ?
C7 N5 C6 118.7(5) . . ?
C7 N5 Cu2 118.0(4) . . ?
C6 N5 Cu2 123.3(4) . . ?
N5 C6 C6 121.0(3) . 2_675 ?

loop_
_geom_bond_atom_site_label_1
_geom_bond_atom_site_label_2
_geom_bond_distance
_geom_bond_site_symmetry_2
_geom_bond_publ_flag
Cu1 S3 2.2639(16) 9_677 ?
Cu1 S3 2.2639(16) . ?
Cu1 S3 2.2639(16) 2_675 ?
Cu1 S3 2.2639(16) 10_557 ?
Cu2 N5 2.025(5) 6_556 ?
Cu2 N5 2.025(5) 2_665 ?
Cu2 N5 2.025(5) . ?
Cu2 N5 2.025(5) 5_666 ?
S3 C7 1.728(6) . ?
C7 N5 1.335(8) . ?
C7 C7 1.428(11) 2_675 ?
N5 C6 1.359(8) . ?
C6 C6 1.376(12) 2_675 ?
